data_7003513
loop_
_publ_author_name
'Coombs, Natalie D.'
'Stasch, Andreas'
'Cowley, Andrew'
'Thompson, Amber L.'
'Aldridge, Simon'

_publ_section_title
;
 Bulky aryl functionalized carbazolyl ligands: amido alternatives to
 the 2,6-diarylphenyl ligand class?
;
_journal_issue 3
_journal_name_full 'Dalton Transactions'
_journal_page_first 332
_journal_paper_doi 10.1039/b716674e
_journal_year 2008
_chemical_compound_source 'synthesis as described'
_chemical_formula_moiety 'C32 H32 Cl2 Ga1 N1'
_chemical_formula_sum 'C32 H32 Cl2 Ga N'
_chemical_formula_weight 571.24
_space_group_IT_number 14
_symmetry_cell_setting monoclinic
_symmetry_space_group_name_Hall '-P 2ybc'
_symmetry_space_group_name_H-M 'P 1 21/c 1'
_atom_sites_solution_hydrogens geom
_atom_sites_solution_primary direct
_cell_angle_alpha 90
_cell_angle_beta 104.6988(7)
_cell_angle_gamma 90
_cell_formula_units_Z 4
_cell_length_a 17.6105(3)
_cell_length_b 7.9618(2)
_cell_length_c 20.3758(4)
_cell_measurement_reflns_used 29657
_cell_measurement_temperature 150
_cell_measurement_theta_max 28
_cell_measurement_theta_min 5
_cell_volume 2763.42(10)
_computing_cell_refinement 'DENZO/SCALEPACK (Otwinowski & Minor, 1997)'
_computing_data_collection 'COLLECT (Nonius BV, 1997)'
_computing_data_reduction 'DENZO/SCALEPACK (Otwinowski & Minor, 1997)'
_computing_molecular_graphics 'CAMERON (Watkin et al., 1996)'
_computing_publication_material 'CRYSTALS (Betteridge et al., 2003)'
_computing_structure_refinement 'CRYSTALS (Betteridge et al., 2003)'
_computing_structure_solution 'SIR92 (Altomare et al., 1994)'
_diffrn_ambient_temperature 150
_diffrn_measured_fraction_theta_full 0.993
_diffrn_measured_fraction_theta_max 0.991
_diffrn_measurement_device_type 'Nonius Kappa CCD'
_diffrn_measurement_method \w
_diffrn_radiation_monochromator graphite
_diffrn_radiation_type 'Mo K\a'
_diffrn_radiation_wavelength 0.71073
_diffrn_reflns_av_R_equivalents 0.048
_diffrn_reflns_limit_h_max 22
_diffrn_reflns_limit_h_min -22
_diffrn_reflns_limit_k_max 10
_diffrn_reflns_limit_k_min -10
_diffrn_reflns_limit_l_max 26
_diffrn_reflns_limit_l_min -26
_diffrn_reflns_number 29657
_diffrn_reflns_theta_full 26.671
_diffrn_reflns_theta_max 27.496
_diffrn_reflns_theta_min 5.121
_diffrn_standards_number 0
_exptl_absorpt_coefficient_mu 1.211
_exptl_absorpt_correction_T_max 0.78
_exptl_absorpt_correction_T_min 0.75
_exptl_absorpt_correction_type multi-scan
_exptl_absorpt_process_details 'DENZO/SCALEPACK (Otwinowski & Minor, 1997)'
_exptl_crystal_colour 'pale blue'
_exptl_crystal_density_diffrn 1.373
_exptl_crystal_description fragment
_exptl_crystal_F_000 1184
_exptl_crystal_size_max 0.24
_exptl_crystal_size_mid 0.24
_exptl_crystal_size_min 0.20
_refine_diff_density_max 0.77
_refine_diff_density_min -1.26
_refine_ls_extinction_method None
_refine_ls_goodness_of_fit_ref 1.0837
_refine_ls_hydrogen_treatment noref
_refine_ls_matrix_type full
_refine_ls_number_parameters 325
_refine_ls_number_reflns 3990
_refine_ls_number_restraints 0
_refine_ls_R_factor_all 0.0779
_refine_ls_R_factor_gt 0.0459
_refine_ls_shift/su_max 0.002913
_refine_ls_structure_factor_coef F
_refine_ls_weighting_details
;
Method, part 1, Chebychev polynomial, (Watkin, 1994, Prince, 1982)
[weight] = 1.0/[A~0~*T~0~(x)+A~1~*T~1~(x) ... +A~n-1~]*T~n-1~(x)]
where A~i~ are the Chebychev coefficients listed below and x= Fcalc/Fmax
Method = Robust Weighting (Prince, 1982)
W = [weight] * [1-(deltaF/6*sigmaF)^2^]^2^
A~i~ are:
0.788 0.491 0.452
;
_refine_ls_weighting_scheme calc
_refine_ls_wR_factor_all 0.0773
_refine_ls_wR_factor_gt 0.0535
_refine_ls_wR_factor_ref 0.0535
_reflns_limit_h_max 22
_reflns_limit_h_min -22
_reflns_limit_k_max 10
_reflns_limit_k_min 0
_reflns_limit_l_max 26
_reflns_limit_l_min 0
_reflns_number_gt 3990
_reflns_number_total 6288
_reflns_threshold_expression I>3.00u(I)
_oxford_refine_ls_scale 0.2558(5)
_cod_data_source_file b716674e.txt
_cod_data_source_block 5397
_cod_depositor_comments
;
The following automatic conversions were performed:
'_symmetry_cell_setting' value 'Monoclinic' changed to 'monoclinic'
according to '/home/saulius/struct/CIF-dictionaries/cif_core.dic'
dictionary named 'cif_core.dic' version 2.4.1 from 2010-06-29.

Automatic conversion script
Id: cif_fix_enum 1527 2010-12-29 10:47:43Z saulius 
;
_cod_original_sg_symbol_H-M 'P 1 21/c 1 '
_cod_original_formula_sum 'C32 H32 Cl2 Ga1 N1'
_cod_database_code 7003513

loop_
_symmetry_equiv_pos_as_xyz
x,y,z
-x,-y,-z
-x,y+1/2,-z+1/2
x,-y+1/2,z+1/2

loop_
_atom_site_label
_atom_site_type_symbol
_atom_site_fract_x
_atom_site_fract_y
_atom_site_fract_z
_atom_site_U_iso_or_equiv
_atom_site_occupancy
_atom_site_adp_type
Ga1 Ga 0.28097(2) 0.38264(5) 0.24654(2) 0.0386 1.0000 Uani
Cl1 Cl 0.24177(6) 0.63339(11) 0.22305(5) 0.0435 1.0000 Uani
Cl2 Cl 0.39981(5) 0.36726(12) 0.30159(5) 0.0407 1.0000 Uani
N1 N 0.20930(14) 0.2085(3) 0.23684(12) 0.0217 1.0000 Uani
C1 C 0.15632(16) 0.1689(3) 0.27600(15) 0.0201 1.0000 Uani
C2 C 0.15744(16) 0.2245(4) 0.34114(15) 0.0214 1.0000 Uani
C3 C 0.09836(16) 0.1606(4) 0.36968(15) 0.0227 1.0000 Uani
C4 C 0.04206(16) 0.0444(4) 0.33623(15) 0.0227 1.0000 Uani
C5 C 0.04332(15) -0.0105(3) 0.27166(16) 0.0216 1.0000 Uani
C6 C 0.09967(16) 0.0526(4) 0.24105(15) 0.0214 1.0000 Uani
C7 C 0.11693(16) 0.0216(4) 0.17642(15) 0.0218 1.0000 Uani
C8 C 0.08268(17) -0.0767(4) 0.12009(16) 0.0252 1.0000 Uani
C9 C 0.11509(18) -0.0786(4) 0.06479(16) 0.0286 1.0000 Uani
C10 C 0.18275(19) 0.0164(4) 0.06645(16) 0.0300 1.0000 Uani
C11 C 0.21904(16) 0.1147(4) 0.12231(15) 0.0253 1.0000 Uani
C12 C 0.18426(16) 0.1183(4) 0.17655(14) 0.0222 1.0000 Uani
C13 C 0.22164(16) 0.3348(4) 0.38027(15) 0.0201 1.0000 Uani
C14 C 0.29108(17) 0.2601(4) 0.41844(16) 0.0229 1.0000 Uani
C15 C 0.35018(17) 0.3597(4) 0.45732(16) 0.0262 1.0000 Uani
C16 C 0.34283(18) 0.5342(4) 0.45805(16) 0.0270 1.0000 Uani
C17 C 0.27414(18) 0.6062(4) 0.41957(17) 0.0291 1.0000 Uani
C18 C 0.21258(17) 0.5098(4) 0.38112(15) 0.0232 1.0000 Uani
C19 C 0.30255(19) 0.0727(4) 0.41696(19) 0.0314 1.0000 Uani
C20 C 0.4089(2) 0.6411(4) 0.4982(2) 0.0428 1.0000 Uani
C21 C 0.13714(19) 0.5936(4) 0.34256(18) 0.0335 1.0000 Uani
C22 C -0.01964(18) -0.0216(4) 0.36911(17) 0.0289 1.0000 Uani
C23 C 0.0776(2) -0.1820(5) 0.00279(18) 0.0374 1.0000 Uani
C24 C 0.29291(18) 0.2107(4) 0.12684(15) 0.0262 1.0000 Uani
C25 C 0.29020(18) 0.3766(4) 0.10288(16) 0.0297 1.0000 Uani
C26 C 0.3613(2) 0.4596(5) 0.10593(18) 0.0347 1.0000 Uani
C27 C 0.43288(19) 0.3805(5) 0.12888(18) 0.0350 1.0000 Uani
C28 C 0.43424(19) 0.2156(5) 0.15215(18) 0.0332 1.0000 Uani
C29 C 0.36575(18) 0.1295(4) 0.15207(17) 0.0309 1.0000 Uani
C30 C 0.2130(2) 0.4593(5) 0.06854(19) 0.0397 1.0000 Uani
C31 C 0.5080(2) 0.4722(6) 0.1298(3) 0.0571 1.0000 Uani
C32 C 0.3689(2) -0.0478(5) 0.1786(2) 0.0490 1.0000 Uani
H31 H 0.0966 0.2000 0.4159 0.0276 1.0000 Uiso
H51 H 0.0040 -0.0948 0.2474 0.0254 1.0000 Uiso
H81 H 0.0350 -0.1454 0.1196 0.0293 1.0000 Uiso
H101 H 0.2057 0.0135 0.0263 0.0362 1.0000 Uiso
H151 H 0.3989 0.3056 0.4853 0.0313 1.0000 Uiso
H171 H 0.2686 0.7312 0.4194 0.0344 1.0000 Uiso
H191 H 0.3551 0.0425 0.4470 0.0375 1.0000 Uiso
H192 H 0.2605 0.0150 0.4335 0.0375 1.0000 Uiso
H193 H 0.2997 0.0361 0.3694 0.0375 1.0000 Uiso
H201 H 0.3934 0.7622 0.4928 0.0479 1.0000 Uiso
H202 H 0.4204 0.6094 0.5472 0.0479 1.0000 Uiso
H203 H 0.4568 0.6229 0.4812 0.0479 1.0000 Uiso
H211 H 0.1419 0.7179 0.3493 0.0388 1.0000 Uiso
H212 H 0.0924 0.5509 0.3598 0.0388 1.0000 Uiso
H213 H 0.1274 0.5671 0.2931 0.0388 1.0000 Uiso
H221 H -0.0122 0.0303 0.4150 0.0358 1.0000 Uiso
H222 H -0.0147 -0.1464 0.3738 0.0358 1.0000 Uiso
H223 H -0.0730 0.0075 0.3403 0.0358 1.0000 Uiso
H231 H 0.1084 -0.1688 -0.0319 0.0440 1.0000 Uiso
H232 H 0.0770 -0.3029 0.0159 0.0440 1.0000 Uiso
H233 H 0.0225 -0.1425 -0.0166 0.0440 1.0000 Uiso
H261 H 0.3601 0.5794 0.0911 0.0432 1.0000 Uiso
H281 H 0.4859 0.1579 0.1693 0.0401 1.0000 Uiso
H301 H 0.2230 0.5765 0.0551 0.0476 1.0000 Uiso
H302 H 0.1785 0.4625 0.1006 0.0476 1.0000 Uiso
H303 H 0.1866 0.3937 0.0272 0.0476 1.0000 Uiso
H311 H 0.5537 0.3962 0.1479 0.0694 1.0000 Uiso
H312 H 0.5125 0.5736 0.1596 0.0694 1.0000 Uiso
H313 H 0.5076 0.5078 0.0827 0.0694 1.0000 Uiso
H321 H 0.4249 -0.0847 0.1943 0.0573 1.0000 Uiso
H322 H 0.3439 -0.0521 0.2175 0.0573 1.0000 Uiso
H323 H 0.3400 -0.1241 0.1417 0.0573 1.0000 Uiso

loop_
_atom_site_aniso_label
_atom_site_aniso_U_11
_atom_site_aniso_U_22
_atom_site_aniso_U_33
_atom_site_aniso_U_23
_atom_site_aniso_U_13
_atom_site_aniso_U_12
Ga1 0.02424(19) 0.02474(18) 0.0625(3) 0.00665(18) 0.00290(16) -0.00580(15)
Cl1 0.0562(5) 0.0265(4) 0.0531(5) 0.0077(4) 0.0235(4) 0.0034(4)
Cl2 0.0235(4) 0.0509(5) 0.0458(5) -0.0017(4) 0.0054(3) -0.0074(4)
N1 0.0210(12) 0.0245(12) 0.0216(12) -0.0039(10) 0.0088(10) -0.0048(9)
C1 0.0155(12) 0.0191(12) 0.0262(15) -0.0010(11) 0.0060(11) -0.0007(10)
C2 0.0193(13) 0.0202(13) 0.0250(15) -0.0002(11) 0.0064(11) -0.0001(10)
C3 0.0193(13) 0.0243(14) 0.0254(15) 0.0027(12) 0.0076(11) 0.0016(10)
C4 0.0197(13) 0.0227(13) 0.0267(15) 0.0052(12) 0.0075(11) 0.0027(11)
C5 0.0143(12) 0.0187(12) 0.0304(16) 0.0028(11) 0.0029(11) -0.0015(10)
C6 0.0185(13) 0.0185(12) 0.0263(15) -0.0007(12) 0.0040(11) 0.0015(10)
C7 0.0181(12) 0.0200(13) 0.0261(15) -0.0016(11) 0.0036(11) -0.0005(10)
C8 0.0220(14) 0.0245(14) 0.0269(15) -0.0016(12) 0.0022(12) -0.0020(11)
C9 0.0240(14) 0.0325(16) 0.0264(16) -0.0041(13) 0.0009(12) -0.0006(12)
C10 0.0307(16) 0.0388(17) 0.0209(15) -0.0015(13) 0.0074(12) -0.0011(13)
C11 0.0212(13) 0.0304(14) 0.0255(15) 0.0012(13) 0.0083(11) -0.0007(12)
C12 0.0182(12) 0.0248(13) 0.0225(14) 0.0006(12) 0.0030(10) -0.0005(11)
C13 0.0181(13) 0.0208(13) 0.0232(14) -0.0019(11) 0.0084(11) -0.0011(10)
C14 0.0229(14) 0.0201(13) 0.0278(15) -0.0002(12) 0.0103(12) 0.0005(11)
C15 0.0235(14) 0.0266(15) 0.0282(15) -0.0020(13) 0.0056(12) 0.0015(11)
C16 0.0270(15) 0.0228(14) 0.0300(16) -0.0042(13) 0.0050(12) -0.0043(12)
C17 0.0304(15) 0.0181(13) 0.0374(17) -0.0028(13) 0.0060(13) -0.0012(12)
C18 0.0244(14) 0.0222(14) 0.0223(15) 0.0016(11) 0.0044(11) 0.0011(11)
C19 0.0271(15) 0.0213(14) 0.0452(19) 0.0004(13) 0.0081(14) 0.0035(11)
C20 0.0342(18) 0.0311(18) 0.054(2) -0.0110(17) -0.0051(16) -0.0031(14)
C21 0.0298(16) 0.0289(16) 0.0383(18) 0.0026(14) 0.0023(14) 0.0077(13)
C22 0.0231(14) 0.0332(16) 0.0331(17) 0.0039(14) 0.0121(13) -0.0031(12)
C23 0.0372(18) 0.0443(19) 0.0286(18) -0.0100(15) 0.0046(14) -0.0042(15)
C24 0.0259(15) 0.0334(16) 0.0218(15) -0.0019(13) 0.0107(12) -0.0017(12)
C25 0.0281(15) 0.0342(16) 0.0294(16) 0.0001(14) 0.0120(12) -0.0002(13)
C26 0.0379(18) 0.0348(17) 0.0352(18) 0.0009(15) 0.0162(15) -0.0070(14)
C27 0.0296(16) 0.0408(18) 0.0385(18) -0.0044(16) 0.0159(14) -0.0106(15)
C28 0.0211(15) 0.0413(18) 0.0378(19) -0.0023(15) 0.0085(13) 0.0002(13)
C29 0.0244(14) 0.0315(16) 0.0386(18) -0.0013(15) 0.0112(13) -0.0013(13)
C30 0.0343(17) 0.0428(19) 0.042(2) 0.0110(17) 0.0097(15) 0.0065(15)
C31 0.035(2) 0.065(3) 0.074(3) 0.006(2) 0.018(2) -0.019(2)
C32 0.0342(18) 0.0351(19) 0.074(3) 0.011(2) 0.0067(19) 0.0030(16)

loop_
_atom_type_symbol
_atom_type_scat_dispersion_real
_atom_type_scat_dispersion_imag
_atom_type_scat_Cromer_Mann_a1
_atom_type_scat_Cromer_Mann_b1
_atom_type_scat_Cromer_Mann_a2
_atom_type_scat_Cromer_Mann_b2
_atom_type_scat_Cromer_Mann_a3
_atom_type_scat_Cromer_Mann_b3
_atom_type_scat_Cromer_Mann_a4
_atom_type_scat_Cromer_Mann_b4
_atom_type_scat_Cromer_Mann_c
_atom_type_scat_source
C 0.0033 0.0016 2.3100 20.8439 1.0200 10.2075 1.5886 0.5687 0.8650 51.6512 0.2156 'International Tables Vol C 4.2.6.8 and 6.1.1.4'
H 0.0000 0.0000 0.4930 10.5109 0.3229 26.1257 0.1402 3.1424 0.0408 57.7998 0.0030 'International Tables Vol C 4.2.6.8 and 6.1.1.4'
Cl 0.1484 0.1585 11.4604 0.0104 7.1964 1.1662 6.2556 18.5194 1.6455 47.7784 -9.5574 'International Tables Vol C 4.2.6.8 and 6.1.1.4'
Ga 0.2307 1.6083 15.2354 3.0669 6.7006 0.2412 4.3591 10.7805 2.9623 61.4135 1.7189 'International Tables Vol C 4.2.6.8 and 6.1.1.4'
N 0.0061 0.0033 12.2126 0.0057 3.1322 9.8933 2.0125 28.9975 1.1663 0.5826 -11.5290 'International Tables Vol C 4.2.6.8 and 6.1.1.4'

loop_
_geom_angle_atom_site_label_1
_geom_angle_site_symmetry_1
_geom_angle_atom_site_label_2
_geom_angle_site_symmetry_2
_geom_angle_atom_site_label_3
_geom_angle_site_symmetry_3
_geom_angle
_geom_angle_publ_flag
Cl1 . Ga1 . Cl2 . 113.28(4) yes
Cl1 . Ga1 . N1 . 120.36(8) yes
Cl2 . Ga1 . N1 . 124.75(8) yes
Ga1 . N1 . C1 . 129.69(19) yes
Ga1 . N1 . C12 . 122.29(19) yes
C1 . N1 . C12 . 106.1(2) yes
N1 . C1 . C2 . 128.1(3) yes
N1 . C1 . C6 . 110.2(2) yes
C2 . C1 . C6 . 121.7(3) yes
C1 . C2 . C3 . 116.4(3) yes
C1 . C2 . C13 . 121.4(2) yes
C3 . C2 . C13 . 122.0(3) yes
C2 . C3 . C4 . 122.9(3) yes
C2 . C3 . H31 . 118.552 no
C4 . C3 . H31 . 118.552 no
C3 . C4 . C5 . 119.3(3) yes
C3 . C4 . C22 . 121.0(3) yes
C5 . C4 . C22 . 119.7(3) yes
C4 . C5 . C6 . 119.6(3) yes
C4 . C5 . H51 . 120.205 no
C6 . C5 . H51 . 120.205 no
C1 . C6 . C5 . 120.2(3) yes
C1 . C6 . C7 . 106.6(2) yes
C5 . C6 . C7 . 133.2(3) yes
C6 . C7 . C8 . 134.3(3) yes
C6 . C7 . C12 . 106.0(2) yes
C8 . C7 . C12 . 119.7(3) yes
C7 . C8 . C9 . 119.6(3) yes
C7 . C8 . H81 . 120.192 no
C9 . C8 . H81 . 120.193 no
C8 . C9 . C10 . 119.8(3) yes
C8 . C9 . C23 . 120.1(3) yes
C10 . C9 . C23 . 120.1(3) yes
C9 . C10 . C11 . 122.1(3) yes
C9 . C10 . H101 . 118.937 no
C11 . C10 . H101 . 118.937 no
C10 . C11 . C12 . 117.1(3) yes
C10 . C11 . C24 . 123.4(3) yes
C12 . C11 . C24 . 119.5(3) yes
C7 . C12 . N1 . 111.1(2) yes
C7 . C12 . C11 . 121.7(3) yes
N1 . C12 . C11 . 127.2(3) yes
C2 . C13 . C14 . 118.8(3) yes
C2 . C13 . C18 . 121.2(3) yes
C14 . C13 . C18 . 119.9(3) yes
C13 . C14 . C15 . 119.8(3) yes
C13 . C14 . C19 . 120.7(3) yes
C15 . C14 . C19 . 119.5(3) yes
C14 . C15 . C16 . 121.2(3) yes
C14 . C15 . H151 . 119.422 no
C16 . C15 . H151 . 119.422 no
C15 . C16 . C17 . 118.4(3) yes
C15 . C16 . C20 . 120.5(3) yes
C17 . C16 . C20 . 121.1(3) yes
C16 . C17 . C18 . 122.1(3) yes
C16 . C17 . H171 . 118.932 no
C18 . C17 . H171 . 118.932 no
C13 . C18 . C17 . 118.6(3) yes
C13 . C18 . C21 . 121.2(3) yes
C17 . C18 . C21 . 120.2(3) yes
C14 . C19 . H191 . 109.467 no
C14 . C19 . H192 . 109.466 no
H191 . C19 . H192 . 109.475 no
C14 . C19 . H193 . 109.467 no
H191 . C19 . H193 . 109.476 no
H192 . C19 . H193 . 109.476 no
C16 . C20 . H201 . 109.466 no
C16 . C20 . H202 . 109.467 no
H201 . C20 . H202 . 109.476 no
C16 . C20 . H203 . 109.466 no
H201 . C20 . H203 . 109.475 no
H202 . C20 . H203 . 109.477 no
C18 . C21 . H211 . 109.467 no
C18 . C21 . H212 . 109.467 no
H211 . C21 . H212 . 109.476 no
C18 . C21 . H213 . 109.467 no
H211 . C21 . H213 . 109.476 no
H212 . C21 . H213 . 109.476 no
C4 . C22 . H221 . 109.467 no
C4 . C22 . H222 . 109.467 no
H221 . C22 . H222 . 109.476 no
C4 . C22 . H223 . 109.467 no
H221 . C22 . H223 . 109.476 no
H222 . C22 . H223 . 109.476 no
C9 . C23 . H231 . 109.467 no
C9 . C23 . H232 . 109.467 no
H231 . C23 . H232 . 109.476 no
C9 . C23 . H233 . 109.466 no
H231 . C23 . H233 . 109.476 no
H232 . C23 . H233 . 109.476 no
C11 . C24 . C25 . 120.6(3) yes
C11 . C24 . C29 . 119.0(3) yes
C25 . C24 . C29 . 120.3(3) yes
C24 . C25 . C26 . 118.4(3) yes
C24 . C25 . C30 . 121.2(3) yes
C26 . C25 . C30 . 120.2(3) yes
C25 . C26 . C27 . 121.9(3) yes
C25 . C26 . H261 . 119.057 no
C27 . C26 . H261 . 119.058 no
C26 . C27 . C28 . 118.7(3) yes
C26 . C27 . C31 . 120.4(4) yes
C28 . C27 . C31 . 120.9(3) yes
C27 . C28 . C29 . 121.7(3) yes
C27 . C28 . H281 . 119.155 no
C29 . C28 . H281 . 119.155 no
C24 . C29 . C28 . 118.9(3) yes
C24 . C29 . C32 . 120.5(3) yes
C28 . C29 . C32 . 120.6(3) yes
C25 . C30 . H301 . 109.467 no
C25 . C30 . H302 . 109.467 no
H301 . C30 . H302 . 109.476 no
C25 . C30 . H303 . 109.466 no
H301 . C30 . H303 . 109.476 no
H302 . C30 . H303 . 109.476 no
C27 . C31 . H311 . 109.466 no
C27 . C31 . H312 . 109.467 no
H311 . C31 . H312 . 109.476 no
C27 . C31 . H313 . 109.467 no
H311 . C31 . H313 . 109.475 no
H312 . C31 . H313 . 109.477 no
C29 . C32 . H321 . 109.466 no
C29 . C32 . H322 . 109.466 no
H321 . C32 . H322 . 109.476 no
C29 . C32 . H323 . 109.467 no
H321 . C32 . H323 . 109.476 no
H322 . C32 . H323 . 109.476 no

loop_
_geom_bond_atom_site_label_1
_geom_bond_site_symmetry_1
_geom_bond_atom_site_label_2
_geom_bond_site_symmetry_2
_geom_bond_distance
_geom_bond_publ_flag
Ga1 . Cl1 . 2.1269(9) yes
Ga1 . Cl2 . 2.1123(9) yes
Ga1 . N1 . 1.852(2) yes
N1 . C1 . 1.409(4) yes
N1 . C12 . 1.394(4) yes
C1 . C2 . 1.394(4) yes
C1 . C6 . 1.414(4) yes
C2 . C3 . 1.409(4) yes
C2 . C13 . 1.492(4) yes
C3 . C4 . 1.400(4) yes
C3 . H31 . 1.000 no
C4 . C5 . 1.392(4) yes
C4 . C22 . 1.509(4) yes
C5 . C6 . 1.393(4) yes
C5 . H51 . 1.000 no
C6 . C7 . 1.446(4) yes
C7 . C8 . 1.394(4) yes
C7 . C12 . 1.413(4) yes
C8 . C9 . 1.386(5) yes
C8 . H81 . 1.000 no
C9 . C10 . 1.404(4) yes
C9 . C23 . 1.512(5) yes
C10 . C11 . 1.395(4) yes
C10 . H101 . 1.000 no
C11 . C12 . 1.393(4) yes
C11 . C24 . 1.492(4) yes
C13 . C14 . 1.404(4) yes
C13 . C18 . 1.403(4) yes
C14 . C15 . 1.386(4) yes
C14 . C19 . 1.508(4) yes
C15 . C16 . 1.396(4) yes
C15 . H151 . 1.000 no
C16 . C17 . 1.387(4) yes
C16 . C20 . 1.505(4) yes
C17 . C18 . 1.395(4) yes
C17 . H171 . 1.000 no
C18 . C21 . 1.516(4) yes
C19 . H191 . 1.000 no
C19 . H192 . 1.000 no
C19 . H193 . 1.000 no
C20 . H201 . 1.000 no
C20 . H202 . 1.000 no
C20 . H203 . 1.000 no
C21 . H211 . 1.000 no
C21 . H212 . 1.000 no
C21 . H213 . 1.000 no
C22 . H221 . 1.000 no
C22 . H222 . 1.000 no
C22 . H223 . 1.000 no
C23 . H231 . 1.000 no
C23 . H232 . 1.000 no
C23 . H233 . 1.000 no
C24 . C25 . 1.404(5) yes
C24 . C29 . 1.412(5) yes
C25 . C26 . 1.403(5) yes
C25 . C30 . 1.513(5) yes
C26 . C27 . 1.380(5) yes
C26 . H261 . 1.000 no
C27 . C28 . 1.394(5) yes
C27 . C31 . 1.507(5) yes
C28 . C29 . 1.387(4) yes
C28 . H281 . 1.000 no
C29 . C32 . 1.507(5) yes
C30 . H301 . 1.000 no
C30 . H302 . 1.000 no
C30 . H303 . 1.000 no
C31 . H311 . 1.000 no
C31 . H312 . 1.000 no
C31 . H313 . 1.000 no
C32 . H321 . 1.000 no
C32 . H322 . 1.000 no
C32 . H323 . 1.000 no

loop_
_cod_related_entry_id
_cod_related_entry_database
_cod_related_entry_code
1 ChemSpider 30652646
